data_7119643
loop_
_publ_author_name
'P\'erez-G\'omez, Marta'
'Hern\'andez-Ponte, Sergio'
'Bautista, Delia'
'Garc\'ia-L\'opez, Jos\'e-Antonio'

_publ_section_title
;
 Synthesis of spiro-oxoindoles through Pd-catalyzed remote C-H alkylation
 using \a-diazocarbonyl compounds.
;
_journal_issue 19
_journal_name_full 'Chemical communications (Cambridge, England)'
_journal_page_first 2842
_journal_page_last 2845
_journal_paper_doi 10.1039/c7cc00065k
_journal_volume 53
_journal_year 2017
_chemical_formula_sum 'C26 H23 N O3'
_chemical_formula_weight 397.45
_space_group_crystal_system monoclinic
_space_group_IT_number 14
_space_group_name_Hall '-P 2ybc'
_space_group_name_H-M_alt 'P 1 21/c 1'
_symmetry_space_group_name_Hall '-P 2ybc'
_symmetry_space_group_name_H-M 'P 1 21/c 1'
_atom_sites_solution_hydrogens geom
_atom_sites_solution_primary 'intrinsic phase'
_audit_creation_method SHELXL-2014/7
_audit_update_record
;
2017-01-02 deposited with the CCDC.
2017-02-10 downloaded from the CCDC.
;
_cell_angle_alpha 90
_cell_angle_beta 92.173(2)
_cell_angle_gamma 90
_cell_formula_units_Z 4
_cell_length_a 10.1626(6)
_cell_length_b 8.6719(5)
_cell_length_c 22.3916(13)
_cell_measurement_reflns_used 9668
_cell_measurement_temperature 100(2)
_cell_measurement_theta_max 32.4
_cell_measurement_theta_min 2.51
_cell_volume 1971.9(2)
_computing_cell_refinement 'SAINT V8.34A (Bruker AXS Inc., 2011)'
_computing_data_collection 'APEX2 2014.1-1 (Bruker AXS Inc.) o APEX3 2016.1-0'
_computing_data_reduction 'SAINT V8.34A (Bruker AXS Inc., 2011)'
_computing_molecular_graphics 'Bruker SHELXTL'
_computing_publication_material 'Bruker SHELXTL'
_computing_structure_refinement 'SHELXL-2014/7 (Sheldrick, 2014)'
_computing_structure_solution 'SHELXS-97 (Sheldrick, 2008)'
_diffrn_ambient_temperature 100(2)
_diffrn_detector_area_resol_mean 10.4167
_diffrn_measured_fraction_theta_full 1.000
_diffrn_measured_fraction_theta_max 1.000
_diffrn_measurement_device_type 'Bruker D8 QUEST'
_diffrn_measurement_method '\w-scans and phi scans'
_diffrn_radiation_type MoK\a
_diffrn_radiation_wavelength 0.71073
_diffrn_reflns_av_R_equivalents 0.0618
_diffrn_reflns_av_unetI/netI 0.0159
_diffrn_reflns_Laue_measured_fraction_full 1.000
_diffrn_reflns_Laue_measured_fraction_max 1.000
_diffrn_reflns_limit_h_max 13
_diffrn_reflns_limit_h_min -13
_diffrn_reflns_limit_k_max 11
_diffrn_reflns_limit_k_min -11
_diffrn_reflns_limit_l_max 29
_diffrn_reflns_limit_l_min -29
_diffrn_reflns_number 178328
_diffrn_reflns_point_group_measured_fraction_full 1.000
_diffrn_reflns_point_group_measured_fraction_max 1.000
_diffrn_reflns_theta_full 28.280
_diffrn_reflns_theta_max 28.280
_diffrn_reflns_theta_min 1.820
_diffrn_source 'high brilliance microfocus sealed tube '
_exptl_absorpt_coefficient_mu 0.087
_exptl_absorpt_correction_T_max 0.7465
_exptl_absorpt_correction_T_min 0.7128
_exptl_absorpt_correction_type multi-scan
_exptl_absorpt_process_details SADABS
_exptl_crystal_colour colourless
_exptl_crystal_density_diffrn 1.339
_exptl_crystal_description block
_exptl_crystal_F_000 840
_exptl_crystal_size_max 0.260
_exptl_crystal_size_mid 0.250
_exptl_crystal_size_min 0.140
_refine_diff_density_max 0.357
_refine_diff_density_min -0.233
_refine_diff_density_rms 0.050
_refine_ls_extinction_method none
_refine_ls_goodness_of_fit_ref 1.057
_refine_ls_hydrogen_treatment constr
_refine_ls_matrix_type full
_refine_ls_number_parameters 273
_refine_ls_number_reflns 4898
_refine_ls_number_restraints 0
_refine_ls_restrained_S_all 1.057
_refine_ls_R_factor_all 0.0525
_refine_ls_R_factor_gt 0.0427
_refine_ls_shift/su_max 0.001
_refine_ls_shift/su_mean 0.000
_refine_ls_structure_factor_coef Fsqd
_refine_ls_weighting_details 'w=1/[\s^2^(Fo^2^)+(0.0474P)^2^+1.1604P] where P=(Fo^2^+2Fc^2^)/3'
_refine_ls_weighting_scheme calc
_refine_ls_wR_factor_gt 0.1000
_refine_ls_wR_factor_ref 0.1057
_reflns_Friedel_coverage 0.000
_reflns_number_gt 4191
_reflns_number_total 4898
_reflns_threshold_expression 'I > 2\s(I)'
_cod_data_source_file c7cc00065k2.cif
_cod_data_source_block mpd40_f3_b_0msp_a
_cod_depositor_comments 'Adding full bibliography for 7119643.cif.'
_cod_database_code 7119643
_shelx_shelxl_version_number 2014/7
_shelx_space_group_comment
;
The symmetry employed for this shelxl refinement is uniquely defined
by the following loop, which should always be used as a source of
symmetry information in preference to the above space-group names.
They are only intended as comments.
;
_shelx_estimated_absorpt_t_min 0.978
_shelx_estimated_absorpt_t_max 0.988

loop_
_space_group_symop_operation_xyz
'x, y, z'
'-x, y+1/2, -z+1/2'
'-x, -y, -z'
'x, -y-1/2, z-1/2'

loop_
_atom_site_label
_atom_site_type_symbol
_atom_site_fract_x
_atom_site_fract_y
_atom_site_fract_z
_atom_site_U_iso_or_equiv
_atom_site_adp_type
_atom_site_occupancy
_atom_site_site_symmetry_order
_atom_site_calc_flag
_atom_site_refinement_flags_posn
_atom_site_refinement_flags_adp
C1 C 0.77740(11) 0.32274(13) 0.45039(5) 0.0110(2) Uani 1 1 d . .
C2 C 0.81865(12) 0.37437(14) 0.50701(5) 0.0143(2) Uani 1 1 d . .
H2 H 0.9075 0.4046 0.5148 0.017 Uiso 1 1 calc R U
C3 C 0.72769(13) 0.38095(15) 0.55198(5) 0.0171(3) Uani 1 1 d . .
H3 H 0.7548 0.4164 0.5907 0.020 Uiso 1 1 calc R U
C4 C 0.59752(13) 0.33608(15) 0.54081(6) 0.0180(3) Uani 1 1 d . .
H4 H 0.5365 0.3408 0.5719 0.022 Uiso 1 1 calc R U
C5 C 0.55650(12) 0.28446(15) 0.48443(6) 0.0160(2) Uani 1 1 d . .
H5 H 0.4679 0.2532 0.4767 0.019 Uiso 1 1 calc R U
C6 C 0.64720(11) 0.27923(14) 0.43950(5) 0.0119(2) Uani 1 1 d . .
C7 C 0.62042(11) 0.22774(13) 0.37544(5) 0.0113(2) Uani 1 1 d . .
C8 C 0.55499(11) 0.06638(14) 0.37421(5) 0.0126(2) Uani 1 1 d . .
C9 C 0.41451(11) 0.22887(14) 0.32270(5) 0.0126(2) Uani 1 1 d . .
C10 C 0.30978(12) 0.28058(16) 0.28680(6) 0.0174(3) Uani 1 1 d . .
H10 H 0.2386 0.2147 0.2753 0.021 Uiso 1 1 calc R U
C11 C 0.31377(13) 0.43396(16) 0.26830(6) 0.0196(3) Uani 1 1 d . .
H11 H 0.2442 0.4731 0.2432 0.023 Uiso 1 1 calc R U
C12 C 0.41688(13) 0.53071(15) 0.28570(5) 0.0173(3) Uani 1 1 d . .
H12 H 0.4160 0.6353 0.2731 0.021 Uiso 1 1 calc R U
C13 C 0.52225(12) 0.47537(14) 0.32167(5) 0.0145(2) Uani 1 1 d . .
H13 H 0.5936 0.5411 0.3332 0.017 Uiso 1 1 calc R U
C14 C 0.52046(11) 0.32332(14) 0.34003(5) 0.0116(2) Uani 1 1 d . .
C15 C 0.75999(11) 0.22173(14) 0.35007(5) 0.0117(2) Uani 1 1 d . .
H15A H 0.7591 0.2684 0.3097 0.014 Uiso 1 1 calc R U
H15B H 0.7898 0.1134 0.3470 0.014 Uiso 1 1 calc R U
C16 C 0.85483(11) 0.31358(13) 0.39345(5) 0.0101(2) Uani 1 1 d . .
C17 C 0.98535(11) 0.22527(13) 0.39985(5) 0.0111(2) Uani 1 1 d . .
C18 C 1.18735(12) 0.20000(16) 0.45509(6) 0.0186(3) Uani 1 1 d . .
H18A H 1.2423 0.2634 0.4831 0.022 Uiso 1 1 calc R U
H18B H 1.2299 0.1994 0.4160 0.022 Uiso 1 1 calc R U
C19 C 1.18121(14) 0.03788(17) 0.47850(7) 0.0259(3) Uani 1 1 d . .
H19A H 1.1334 0.0369 0.5157 0.039 Uiso 1 1 calc R U
H19B H 1.2708 -0.0010 0.4863 0.039 Uiso 1 1 calc R U
H19C H 1.1354 -0.0279 0.4488 0.039 Uiso 1 1 calc R U
C20 C 0.34551(13) -0.04883(15) 0.33290(6) 0.0188(3) Uani 1 1 d . .
H20A H 0.3434 -0.0716 0.2900 0.028 Uiso 1 1 calc R U
H20B H 0.2568 -0.0218 0.3450 0.028 Uiso 1 1 calc R U
H20C H 0.3766 -0.1398 0.3553 0.028 Uiso 1 1 calc R U
C21 C 0.88980(11) 0.47408(14) 0.36910(5) 0.0114(2) Uani 1 1 d . .
C22 C 0.97422(15) 0.48680(16) 0.32172(7) 0.0250(3) Uani 1 1 d . .
H22 H 1.0085 0.3962 0.3042 0.030 Uiso 1 1 calc R U
C23 C 1.00875(16) 0.63054(17) 0.29979(7) 0.0299(3) Uani 1 1 d . .
H23 H 1.0659 0.6372 0.2673 0.036 Uiso 1 1 calc R U
C24 C 0.96069(13) 0.76368(15) 0.32480(6) 0.0194(3) Uani 1 1 d . .
H24 H 0.9871 0.8619 0.3108 0.023 Uiso 1 1 calc R U
C25 C 0.87376(15) 0.75223(15) 0.37050(6) 0.0210(3) Uani 1 1 d . .
H25 H 0.8375 0.8430 0.3870 0.025 Uiso 1 1 calc R U
C26 C 0.83904(13) 0.60838(15) 0.39244(6) 0.0181(3) Uani 1 1 d . .
H26 H 0.7794 0.6022 0.4240 0.022 Uiso 1 1 calc R U
N1 N 0.43410(10) 0.07956(12) 0.34537(5) 0.0134(2) Uani 1 1 d . .
O1 O 0.60157(9) -0.05151(10) 0.39529(4) 0.0196(2) Uani 1 1 d . .
O2 O 1.02149(9) 0.13202(11) 0.36398(4) 0.0172(2) Uani 1 1 d . .
O3 O 1.05708(8) 0.26965(10) 0.44784(4) 0.01529(19) Uani 1 1 d . .

loop_
_atom_site_aniso_label
_atom_site_aniso_U_11
_atom_site_aniso_U_22
_atom_site_aniso_U_33
_atom_site_aniso_U_23
_atom_site_aniso_U_13
_atom_site_aniso_U_12
C1 0.0127(5) 0.0092(5) 0.0111(5) 0.0011(4) 0.0010(4) 0.0016(4)
C2 0.0152(6) 0.0141(6) 0.0134(5) 0.0002(4) -0.0011(4) 0.0006(4)
C3 0.0227(6) 0.0175(6) 0.0110(5) 0.0000(5) 0.0000(5) 0.0028(5)
C4 0.0208(6) 0.0207(6) 0.0128(6) 0.0020(5) 0.0056(5) 0.0051(5)
C5 0.0121(5) 0.0189(6) 0.0171(6) 0.0025(5) 0.0023(4) 0.0025(5)
C6 0.0130(5) 0.0112(5) 0.0114(5) 0.0016(4) -0.0010(4) 0.0024(4)
C7 0.0101(5) 0.0112(5) 0.0125(5) 0.0005(4) -0.0001(4) 0.0006(4)
C8 0.0119(5) 0.0133(5) 0.0127(5) -0.0004(4) 0.0007(4) 0.0000(4)
C9 0.0124(5) 0.0143(6) 0.0110(5) 0.0003(4) 0.0014(4) 0.0012(4)
C10 0.0126(5) 0.0224(6) 0.0170(6) 0.0022(5) -0.0025(4) 0.0002(5)
C11 0.0164(6) 0.0255(7) 0.0167(6) 0.0053(5) -0.0016(5) 0.0073(5)
C12 0.0219(6) 0.0161(6) 0.0142(6) 0.0043(5) 0.0039(5) 0.0059(5)
C13 0.0161(6) 0.0144(6) 0.0132(5) 0.0002(4) 0.0023(4) 0.0008(4)
C14 0.0111(5) 0.0143(5) 0.0094(5) -0.0006(4) 0.0012(4) 0.0024(4)
C15 0.0097(5) 0.0133(5) 0.0120(5) -0.0032(4) -0.0005(4) -0.0001(4)
C16 0.0097(5) 0.0099(5) 0.0107(5) -0.0006(4) -0.0004(4) 0.0003(4)
C17 0.0108(5) 0.0099(5) 0.0125(5) 0.0022(4) 0.0004(4) -0.0009(4)
C18 0.0099(5) 0.0225(7) 0.0231(6) -0.0041(5) -0.0035(5) 0.0043(5)
C19 0.0245(7) 0.0276(7) 0.0252(7) 0.0047(6) -0.0053(6) 0.0086(6)
C20 0.0181(6) 0.0175(6) 0.0205(6) -0.0006(5) -0.0008(5) -0.0059(5)
C21 0.0106(5) 0.0114(5) 0.0121(5) 0.0004(4) -0.0013(4) -0.0001(4)
C22 0.0336(8) 0.0141(6) 0.0287(7) 0.0031(5) 0.0180(6) 0.0072(5)
C23 0.0340(8) 0.0200(7) 0.0372(8) 0.0105(6) 0.0222(7) 0.0059(6)
C24 0.0200(6) 0.0135(6) 0.0246(7) 0.0056(5) -0.0024(5) -0.0017(5)
C25 0.0335(7) 0.0111(6) 0.0184(6) -0.0018(5) 0.0015(5) 0.0033(5)
C26 0.0251(6) 0.0139(6) 0.0158(6) -0.0010(5) 0.0062(5) 0.0023(5)
N1 0.0119(5) 0.0132(5) 0.0151(5) 0.0014(4) -0.0014(4) -0.0011(4)
O1 0.0184(4) 0.0135(4) 0.0265(5) 0.0048(4) -0.0023(4) 0.0013(3)
O2 0.0153(4) 0.0182(4) 0.0181(4) -0.0050(4) -0.0006(3) 0.0051(3)
O3 0.0103(4) 0.0172(4) 0.0180(4) -0.0044(3) -0.0038(3) 0.0031(3)

loop_
_atom_type_symbol
_atom_type_description
_atom_type_scat_dispersion_real
_atom_type_scat_dispersion_imag
_atom_type_scat_source
C C 0.0033 0.0016 'International Tables Vol C Tables 4.2.6.8 and 6.1.1.4'
H H 0.0000 0.0000 'International Tables Vol C Tables 4.2.6.8 and 6.1.1.4'
N N 0.0061 0.0033 'International Tables Vol C Tables 4.2.6.8 and 6.1.1.4'
O O 0.0106 0.0060 'International Tables Vol C Tables 4.2.6.8 and 6.1.1.4'

loop_
_geom_angle_atom_site_label_1
_geom_angle_atom_site_label_2
_geom_angle_atom_site_label_3
_geom_angle
C6 C1 C2 119.91(11)
C6 C1 C16 110.94(10)
C2 C1 C16 129.05(11)
C3 C2 C1 119.04(11)
C3 C2 H2 120.5
C1 C2 H2 120.5
C4 C3 C2 120.69(11)
C4 C3 H3 119.7
C2 C3 H3 119.7
C5 C4 C3 120.26(11)
C5 C4 H4 119.9
C3 C4 H4 119.9
C4 C5 C6 118.94(11)
C4 C5 H5 120.5
C6 C5 H5 120.5
C1 C6 C5 121.15(11)
C1 C6 C7 112.43(10)
C5 C6 C7 126.41(11)
C14 C7 C6 115.30(10)
C14 C7 C15 115.63(10)
C6 C7 C15 102.87(9)
C14 C7 C8 101.92(9)
C6 C7 C8 110.13(9)
C15 C7 C8 111.20(9)
O1 C8 N1 125.62(11)
O1 C8 C7 126.35(11)
N1 C8 C7 108.03(10)
C10 C9 C14 122.64(12)
C10 C9 N1 127.23(11)
C14 C9 N1 110.10(10)
C9 C10 C11 116.83(12)
C9 C10 H10 121.6
C11 C10 H10 121.6
C12 C11 C10 121.60(12)
C12 C11 H11 119.2
C10 C11 H11 119.2
C11 C12 C13 120.50(12)
C11 C12 H12 119.7
C13 C12 H12 119.7
C14 C13 C12 118.68(12)
C14 C13 H13 120.7
C12 C13 H13 120.7
C13 C14 C9 119.74(11)
C13 C14 C7 131.53(11)
C9 C14 C7 108.65(10)
C7 C15 C16 107.89(9)
C7 C15 H15A 110.1
C16 C15 H15A 110.1
C7 C15 H15B 110.1
C16 C15 H15B 110.1
H15A C15 H15B 108.4
C1 C16 C17 114.80(9)
C1 C16 C21 112.44(9)
C17 C16 C21 105.89(9)
C1 C16 C15 102.75(9)
C17 C16 C15 108.35(9)
C21 C16 C15 112.71(9)
O2 C17 O3 124.02(11)
O2 C17 C16 123.80(10)
O3 C17 C16 112.09(10)
O3 C18 C19 112.13(11)
O3 C18 H18A 109.2
C19 C18 H18A 109.2
O3 C18 H18B 109.2
C19 C18 H18B 109.2
H18A C18 H18B 107.9
C18 C19 H19A 109.5
C18 C19 H19B 109.5
H19A C19 H19B 109.5
C18 C19 H19C 109.5
H19A C19 H19C 109.5
H19B C19 H19C 109.5
N1 C20 H20A 109.5
N1 C20 H20B 109.5
H20A C20 H20B 109.5
N1 C20 H20C 109.5
H20A C20 H20C 109.5
H20B C20 H20C 109.5
C26 C21 C22 118.01(11)
C26 C21 C16 122.15(10)
C22 C21 C16 119.84(11)
C23 C22 C21 120.73(12)
C23 C22 H22 119.6
C21 C22 H22 119.6
C24 C23 C22 120.58(13)
C24 C23 H23 119.7
C22 C23 H23 119.7
C25 C24 C23 119.13(12)
C25 C24 H24 120.4
C23 C24 H24 120.4
C24 C25 C26 120.28(12)
C24 C25 H25 119.9
C26 C25 H25 119.9
C21 C26 C25 121.20(12)
C21 C26 H26 119.4
C25 C26 H26 119.4
C8 N1 C9 111.09(10)
C8 N1 C20 124.38(11)
C9 N1 C20 124.05(10)
C17 O3 C18 115.89(9)

loop_
_geom_bond_atom_site_label_1
_geom_bond_atom_site_label_2
_geom_bond_distance
C1 C6 1.3886(16)
C1 C2 1.3941(16)
C1 C16 1.5256(16)
C2 C3 1.3937(17)
C2 H2 0.9500
C3 C4 1.3924(19)
C3 H3 0.9500
C4 C5 1.3885(18)
C4 H4 0.9500
C5 C6 1.3908(16)
C5 H5 0.9500
C6 C7 1.5171(16)
C7 C14 1.5121(16)
C7 C15 1.5486(16)
C7 C8 1.5490(16)
C8 O1 1.2145(15)
C8 N1 1.3708(15)
C9 C10 1.3839(17)
C9 C14 1.3961(16)
C9 N1 1.4022(15)
C10 C11 1.3941(19)
C10 H10 0.9500
C11 C12 1.3866(19)
C11 H11 0.9500
C12 C13 1.4001(17)
C12 H12 0.9500
C13 C14 1.3815(17)
C13 H13 0.9500
C15 C16 1.5607(15)
C15 H15A 0.9900
C15 H15B 0.9900
C16 C17 1.5337(15)
C16 C21 1.5412(16)
C17 O2 1.2068(15)
C17 O3 1.3322(14)
C18 O3 1.4586(14)
C18 C19 1.503(2)
C18 H18A 0.9900
C18 H18B 0.9900
C19 H19A 0.9800
C19 H19B 0.9800
C19 H19C 0.9800
C20 N1 1.4522(16)
C20 H20A 0.9800
C20 H20B 0.9800
C20 H20C 0.9800
C21 C26 1.3842(17)
C21 C22 1.3938(17)
C22 C23 1.3896(19)
C22 H22 0.9500
C23 C24 1.381(2)
C23 H23 0.9500
C24 C25 1.3805(19)
C24 H24 0.9500
C25 C26 1.3910(18)
C25 H25 0.9500
C26 H26 0.9500

loop_
_geom_torsion_atom_site_label_1
_geom_torsion_atom_site_label_2
_geom_torsion_atom_site_label_3
_geom_torsion_atom_site_label_4
_geom_torsion
C6 C1 C2 C3 0.17(18)
C16 C1 C2 C3 176.19(11)
C1 C2 C3 C4 0.28(19)
C2 C3 C4 C5 -0.2(2)
C3 C4 C5 C6 -0.34(19)
C2 C1 C6 C5 -0.72(18)
C16 C1 C6 C5 -177.41(11)
C2 C1 C6 C7 179.51(10)
C16 C1 C6 C7 2.82(14)
C4 C5 C6 C1 0.80(18)
C4 C5 C6 C7 -179.46(12)
C1 C6 C7 C14 -118.35(11)
C5 C6 C7 C14 61.90(16)
C1 C6 C7 C15 8.44(13)
C5 C6 C7 C15 -171.32(12)
C1 C6 C7 C8 127.04(11)
C5 C6 C7 C8 -52.71(15)
C14 C7 C8 O1 177.05(12)
C6 C7 C8 O1 -60.10(15)
C15 C7 C8 O1 53.27(16)
C14 C7 C8 N1 -3.34(12)
C6 C7 C8 N1 119.51(10)
C15 C7 C8 N1 -127.13(10)
C14 C9 C10 C11 -0.21(18)
N1 C9 C10 C11 -178.18(12)
C9 C10 C11 C12 -0.84(19)
C10 C11 C12 C13 1.37(19)
C11 C12 C13 C14 -0.81(18)
C12 C13 C14 C9 -0.21(17)
C12 C13 C14 C7 176.15(12)
C10 C9 C14 C13 0.74(18)
N1 C9 C14 C13 179.02(10)
C10 C9 C14 C7 -176.39(11)
N1 C9 C14 C7 1.89(13)
C6 C7 C14 C13 64.92(16)
C15 C7 C14 C13 -55.08(17)
C8 C7 C14 C13 -175.82(12)
C6 C7 C14 C9 -118.41(11)
C15 C7 C14 C9 121.59(11)
C8 C7 C14 C9 0.85(12)
C14 C7 C15 C16 110.49(11)
C6 C7 C15 C16 -16.07(12)
C8 C7 C15 C16 -133.93(10)
C6 C1 C16 C17 -130.07(11)
C2 C1 C16 C17 53.61(16)
C6 C1 C16 C21 108.78(11)
C2 C1 C16 C21 -67.54(15)
C6 C1 C16 C15 -12.67(12)
C2 C1 C16 C15 171.02(12)
C7 C15 C16 C1 17.60(12)
C7 C15 C16 C17 139.49(9)
C7 C15 C16 C21 -103.67(11)
C1 C16 C17 O2 135.44(12)
C21 C16 C17 O2 -99.89(13)
C15 C16 C17 O2 21.27(15)
C1 C16 C17 O3 -47.97(13)
C21 C16 C17 O3 76.70(11)
C15 C16 C17 O3 -162.15(9)
C1 C16 C21 C26 -8.55(15)
C17 C16 C21 C26 -134.67(12)
C15 C16 C21 C26 107.03(13)
C1 C16 C21 C22 172.02(12)
C17 C16 C21 C22 45.90(14)
C15 C16 C21 C22 -72.40(14)
C26 C21 C22 C23 1.7(2)
C16 C21 C22 C23 -178.90(14)
C21 C22 C23 C24 0.4(3)
C22 C23 C24 C25 -2.4(2)
C23 C24 C25 C26 2.4(2)
C22 C21 C26 C25 -1.7(2)
C16 C21 C26 C25 178.84(12)
C24 C25 C26 C21 -0.3(2)
O1 C8 N1 C9 -175.65(12)
C7 C8 N1 C9 4.74(13)
O1 C8 N1 C20 -3.4(2)
C7 C8 N1 C20 177.03(11)
C10 C9 N1 C8 173.89(12)
C14 C9 N1 C8 -4.29(14)
C10 C9 N1 C20 1.57(19)
C14 C9 N1 C20 -176.61(11)
O2 C17 O3 C18 1.00(17)
C16 C17 O3 C18 -175.58(10)
C19 C18 O3 C17 -77.38(14)
